data_2200482
loop_
_publ_author_name
'S\/otofte, Inger'
'Duvold, Tore'

_publ_section_title
;
 A new potent fusidic acid analogue
;
_journal_issue 9
_journal_name_full 'Acta Crystallographica Section E'
_journal_page_first o829
_journal_page_last o831
_journal_paper_doi 10.1107/S1600536801012776
_journal_volume 57
_journal_year 2001
_chemical_formula_analytical no
_chemical_formula_iupac 'C31 H50 O6, C4 H10 O3, H2 O'
_chemical_formula_moiety 'C31 H50 O6, C4 H10 O3, H2 O'
_chemical_formula_structural no
_chemical_formula_sum 'C35 H62 O10'
_chemical_formula_weight 642.85
_chemical_name_common no
_chemical_name_systematic
;
17S,20S-Dihydrofusidic acid diethylene glycol hydrate
;
_space_group_IT_number 19
_symmetry_cell_setting orthorhombic
_symmetry_space_group_name_Hall 'P 2ac 2ab'
_symmetry_space_group_name_H-M 'P 21 21 21'
_audit_creation_method SHELXL
_cell_angle_alpha 90.00
_cell_angle_beta 90.00
_cell_angle_gamma 90.00
_cell_formula_units_Z 4
_cell_length_a 12.6246(3)
_cell_length_b 13.0962(3)
_cell_length_c 21.2134(5)
_cell_measurement_reflns_used no
_cell_measurement_temperature 120(2)
_cell_measurement_theta_max 29.66
_cell_measurement_theta_min 1.83
_cell_volume 3507.30(14)
_computing_cell_refinement 'SAINT (Siemens, 1995)'
_computing_data_collection 'SMART (Siemens, 1995)'
_computing_data_reduction SAINT
_computing_molecular_graphics SHELXTL/PC
_computing_publication_material SHELXTL/PC
_computing_structure_refinement SHELXTL/PC
_computing_structure_solution 'SHELXTL/PC (Sheldrick, 1994)'
_diffrn_ambient_temperature 120(2)
_diffrn_measurement_device 'Siemens SMART CCD Platform'
_diffrn_measurement_method \w
_diffrn_radiation_source 'rmal-focus sealed tube'
_diffrn_radiation_type MoK\a
_diffrn_radiation_wavelength .71073
_diffrn_reflns_av_R_equivalents .1817
_diffrn_reflns_av_sigmaI/netI .0874
_diffrn_reflns_limit_h_max 17
_diffrn_reflns_limit_h_min -17
_diffrn_reflns_limit_k_max 10
_diffrn_reflns_limit_k_min -17
_diffrn_reflns_limit_l_max 28
_diffrn_reflns_limit_l_min -28
_diffrn_reflns_number 24333
_diffrn_reflns_theta_max 29.66
_diffrn_reflns_theta_min 1.83
_diffrn_standards_decay_% 0
_exptl_absorpt_coefficient_mu .087
_exptl_absorpt_correction_type none
_exptl_crystal_colour colourless
_exptl_crystal_density_diffrn 1.217
_exptl_crystal_density_meas ?
_exptl_crystal_density_method 'not measured'
_exptl_crystal_description block
_exptl_crystal_F_000 1408
_exptl_crystal_size_max .33
_exptl_crystal_size_mid .33
_exptl_crystal_size_min .26
_refine_diff_density_max .527
_refine_diff_density_min -.516
_refine_ls_extinction_method none
_refine_ls_goodness_of_fit_all 1.151
_refine_ls_goodness_of_fit_ref 1.125
_refine_ls_hydrogen_treatment constr
_refine_ls_matrix_type full
_refine_ls_number_parameters 412
_refine_ls_number_reflns 5146
_refine_ls_number_restraints 0
_refine_ls_restrained_S_all 1.157
_refine_ls_restrained_S_obs 1.125
_refine_ls_R_factor_all .0829
_refine_ls_R_factor_gt .0689
_refine_ls_shift/su_max .003
_refine_ls_shift/su_mean .000
_refine_ls_structure_factor_coef Fsqd
_refine_ls_weighting_details 'w = 1/[\s^2^(Fo^2^)+(0.0767P)^2^+2.9938P] where P = (Fo^2^+2Fc^2^)/3'
_refine_ls_weighting_scheme calc
_refine_ls_wR_factor_all .1946
_refine_ls_wR_factor_ref .1750
_reflns_number_gt 4433
_reflns_number_total 5146
_reflns_threshold_expression I>2\s(I)
_cod_data_source_file dn6000.cif
_cod_data_source_block I
_cod_depositor_comments
;
The following automatic conversions were performed:

'_chemical_melting_point' value 'no' was changed to '?' - the value
is undefined or not given.

Automatic conversion script
Id: cif_fix_values 1715 2011-07-08 13:25:40Z adriana 

The following automatic conversions were performed:

'_exptl_crystal_density_meas' value 'no' was changed to '?' - the
value is perceived as not measured.

Automatic conversion script
Id: cif_fix_values 3008 2015-01-20 13:52:24Z robertas 
;
_cod_database_code 2200482
_cod_database_fobs_code 2200482

loop_
_symmetry_equiv_pos_as_xyz
'x, y, z'
'-x+1/2, -y, z+1/2'
'-x, y+1/2, -z+1/2'
'x+1/2, -y+1/2, -z'

loop_
_atom_site_aniso_label
_atom_site_aniso_U_11
_atom_site_aniso_U_22
_atom_site_aniso_U_33
_atom_site_aniso_U_12
_atom_site_aniso_U_13
_atom_site_aniso_U_23
C1 .023(2) .0058(12) .022(2) -.0003(12) -.0022(14) -.0007(12)
C2 .028(2) .0103(14) .022(2) .0020(13) -.0001(15) -.0022(13)
C3 .028(2) .0096(13) .021(2) .0001(13) -.0017(15) .0014(13)
O1 .0222(13) .0107(10) .0282(13) .0005(10) -.0012(11) .0052(10)
C4 .022(2) .0100(13) .022(2) .0002(13) -.0013(14) .0045(13)
C5 .020(2) .0075(12) .020(2) -.0004(12) .0008(13) .0010(12)
C6 .023(2) .0087(13) .028(2) -.0055(13) -.0005(15) .0039(13)
C7 .020(2) .0107(13) .024(2) -.0064(13) -.0022(14) .0033(13)
C8 .017(2) .0052(12) .021(2) -.0011(11) -.0022(13) .0013(12)
C9 .0150(14) .0039(11) .0191(15) .0005(11) -.0007(12) -.0002(11)
C10 .020(2) .0057(12) .020(2) .0008(12) .0020(13) -.0001(12)
C11 .019(2) .0047(12) .020(2) -.0030(12) .0003(13) -.0005(11)
O2 .0172(12) .0085(9) .0280(13) -.0034(9) .0012(10) .0037(10)
C12 .018(2) .0054(12) .0185(15) -.0022(11) -.0025(13) .0017(11)
C13 .017(2) .0056(12) .020(2) -.0006(11) -.0022(13) .0021(11)
C14 .019(2) .0052(12) .022(2) -.0005(12) -.0008(13) -.0010(11)
C15 .031(2) .0037(12) .026(2) .0000(13) -.005(2) .0003(12)
C16 .021(2) .0080(13) .022(2) .0007(12) -.0031(14) -.0012(12)
O3 .0255(14) .0093(10) .0248(12) -.0010(10) -.0054(11) -.0027(10)
C17 .018(2) .0042(12) .0196(15) .0014(11) -.0015(13) -.0014(11)
C28 .030(2) .0116(14) .030(2) -.0029(14) -.003(2) .0065(14)
C30 .024(2) .0052(12) .024(2) .0023(12) .0009(15) -.0007(12)
C19 .021(2) .0127(14) .025(2) .0039(13) .0037(14) .0016(14)
C18 .015(2) .0119(13) .025(2) -.0011(12) -.0023(14) .0014(13)
C1A .031(2) .017(2) .025(2) -.006(2) -.004(2) -.0010(14)
O4 .048(2) .0171(13) .050(2) .0016(14) -.013(2) -.0132(14)
C2A .027(2) .026(2) .029(2) -.010(2) -.005(2) -.001(2)
C20 .021(2) .0058(12) .0194(15) .0033(12) -.0011(14) -.0012(11)
C21 .026(2) .0031(12) .024(2) -.0019(12) -.0028(14) -.0019(12)
O5 .0266(14) .0097(10) .0260(13) .0055(10) -.0055(12) -.0029(10)
O6 .0284(14) .0185(12) .0195(11) .0065(11) .0006(11) .0027(10)
C22 .028(2) .0075(13) .028(2) .0010(13) -.009(2) .0015(13)
C23 .031(2) .0060(13) .027(2) .0002(14) -.004(2) .0004(13)
C24 .035(2) .0107(14) .026(2) -.0001(15) -.003(2) .0013(13)
C25 .043(2) .0105(15) .022(2) -.004(2) -.003(2) .0008(13)
C26 .066(4) .012(2) .042(3) -.010(2) -.008(2) .004(2)
C27 .047(3) .012(2) .048(3) .001(2) .009(2) -.001(2)
O10 .0250(14) .0124(10) .0271(14) -.0032(10) .0027(12) .0032(10)
O7 .038(2) .0199(13) .036(2) -.0035(13) -.0006(14) -.0011(12)
C31 .031(2) .0146(15) .027(2) -.0030(15) -.004(2) .0026(14)
C32 .030(2) .0129(15) .028(2) -.0043(14) .001(2) -.0034(14)
O8 .057(2) .0208(14) .030(2) .0200(15) .006(2) .0061(12)
C33 .028(2) .0121(15) .029(2) -.0044(14) .004(2) -.0034(14)
C34 .031(2) .015(2) .063(3) .002(2) .015(2) .008(2)
O9 .027(2) .0179(12) .050(2) -.0013(12) -.0005(14) -.0047(13)

loop_
_atom_site_label
_atom_site_fract_x
_atom_site_fract_y
_atom_site_fract_z
_atom_site_U_iso_or_equiv
_atom_site_thermal_displace_type
_atom_site_calc_flag
_atom_site_refinement_flags
_atom_site_occupancy
_atom_site_disorder_group
_atom_site_type_symbol
C1 -.1826(3) .8289(2) -.2993(2) .0171(7) Uani d . 1 . C
H10 -.1625(3) .7569(2) -.2917(2) .021 Uiso calc R 1 . H
H12 -.2481(3) .8428(2) -.2751(2) .021 Uiso calc R 1 . H
C2 -.2058(3) .8433(3) -.3701(2) .0202(7) Uani d . 1 . C
H21 -.1431(3) .8220(3) -.3949(2) .024 Uiso calc R 1 . H
H22 -.2660(3) .7991(3) -.3824(2) .024 Uiso calc R 1 . H
C3 -.2323(3) .9537(3) -.3851(2) .0195(7) Uani d . 1 . C
H3 -.2437(3) .9606(3) -.4316(2) .023 Uiso calc R 1 . H
O1 -.3298(2) .9757(2) -.35296(13) .0204(5) Uani d . 1 . O
H1 -.3474 1.0365 -.3600 .024 Uiso calc . 1 . H
C4 -.1419(3) 1.0246(3) -.3651(2) .0181(7) Uani d . 1 . C
H4 -.0770(3) 1.0047(3) -.3891(2) .022 Uiso calc R 1 . H
C5 -.1180(3) 1.0120(2) -.2939(2) .0159(6) Uani d . 1 . C
H5 -.1844(3) 1.0314(2) -.2711(2) .019 Uiso calc R 1 . H
C6 -.0310(3) 1.0848(3) -.2698(2) .0199(7) Uani d . 1 . C
H61 -.0618(3) 1.1539(3) -.2652(2) .024 Uiso calc R 1 . H
H62 .0255(3) 1.0888(3) -.3020(2) .024 Uiso calc R 1 . H
C7 .0198(3) 1.0533(3) -.2059(2) .0182(7) Uani d . 1 . C
H71 .0833(3) 1.0111(3) -.2142(2) .022 Uiso calc R 1 . H
H72 .0428(3) 1.1155(3) -.1832(2) .022 Uiso calc R 1 . H
C8 -.0573(3) .9928(2) -.1639(2) .0145(6) Uani d . 1 . C
C9 -.0795(3) .8903(2) -.2003(2) .0127(6) Uani d . 1 . C
H9 -.0105(3) .8534(2) -.1963(2) .015 Uiso calc R 1 . H
C10 -.0936(3) .8990(2) -.2749(2) .0153(6) Uani d . 1 . C
C11 -.1559(3) .8195(2) -.1653(2) .0145(6) Uani d . 1 . C
H11 -.1640(3) .7553(2) -.1904(2) .017 Uiso calc R 1 . H
O2 -.2589(2) .8644(2) -.15731(12) .0179(5) Uani d . 1 . O
H2 -.2985 .8234 -.1380 .022 Uiso calc . 1 . H
C12 -.1107(3) .7915(2) -.1003(2) .0141(6) Uani d . 1 . C
H121 -.1630(3) .7503(2) -.0766(2) .017 Uiso calc R 1 . H
H122 -.0457(3) .7501(2) -.1056(2) .017 Uiso calc R 1 . H
C13 -.0849(3) .8888(2) -.0638(2) .0143(6) Uani d . 1 . C
H13 -.1534(3) .9272(2) -.0638(2) .017 Uiso calc R 1 . H
C14 -.0074(3) .9621(2) -.0980(2) .0155(6) Uani d . 1 . C
C15 -.0006(3) 1.0475(2) -.0484(2) .0201(7) Uani d . 1 . C
H151 -.0628(3) 1.0932(2) -.0515(2) .024 Uiso calc R 1 . H
H152 .0644(3) 1.0886(2) -.0546(2) .024 Uiso calc R 1 . H
C16 .0019(3) .9933(2) .0164(2) .0171(7) Uani d . 1 . C
H16 -.0382(3) 1.0345(2) .0482(2) .020 Uiso calc R 1 . H
O3 .1096(2) .9774(2) .03791(13) .0198(5) Uani d . 1 . O
C17 -.0531(3) .8859(2) .0072(2) .0140(6) Uani d . 1 . C
H17 -.1211(3) .8894(2) .0313(2) .017 Uiso calc R 1 . H
C28 -.1687(3) 1.1358(3) -.3818(2) .0239(8) Uani d . 1 . C
H281 -.1084(3) 1.1798(3) -.3714(2) .029 Uiso calc R 1 . H
H282 -.2309(3) 1.1577(3) -.3578(2) .029 Uiso calc R 1 . H
H283 -.1839(3) 1.1408(3) -.4270(2) .029 Uiso calc R 1 . H
C30 -.1550(3) 1.0622(2) -.1521(2) .0178(7) Uani d . 1 . C
H301 -.1931(3) 1.0383(2) -.1146(2) .021 Uiso calc R 1 . H
H302 -.2022(3) 1.0596(2) -.1887(2) .021 Uiso calc R 1 . H
H303 -.1314(3) 1.1327(2) -.1454(2) .021 Uiso calc R 1 . H
C19 .0120(3) .8648(3) -.3060(2) .0197(7) Uani d . 1 . C
H191 .0698(3) .9084(3) -.2910(2) .024 Uiso calc R 1 . H
H192 .0061(3) .8707(3) -.3519(2) .024 Uiso calc R 1 . H
H193 .0268(3) .7937(3) -.2947(2) .024 Uiso calc R 1 . H
C18 .1049(3) .9161(3) -.1050(2) .0175(7) Uani d . 1 . C
H181 .1045(3) .8646(3) -.1385(2) .021 Uiso calc R 1 . H
H182 .1261(3) .8841(3) -.0652(2) .021 Uiso calc R 1 . H
H183 .1552(3) .9703(3) -.1158(2) .021 Uiso calc R 1 . H
C1A .1532(4) 1.0492(3) .0746(2) .0242(8) Uani d . 1 . C
O4 .1087(3) 1.1294(2) .0873(2) .0385(8) Uani d . 1 . O
C2A .2609(3) 1.0186(3) .0967(2) .0273(8) Uani d . 1 . C
H2A1 .3077(3) 1.0095(3) .0603(2) .033 Uiso calc R 1 . H
H2A2 .2561(3) .9543(3) .1202(2) .033 Uiso calc R 1 . H
H2A3 .2897(3) 1.0720(3) .1242(2) .033 Uiso calc R 1 . H
C20 .0106(3) .7963(2) .0365(2) .0155(6) Uani d . 1 . C
H20 .0808(3) .7903(2) .0151(2) .019 Uiso calc R 1 . H
C21 .0270(3) .8168(2) .1074(2) .0176(7) Uani d . 1 . C
O5 .1139(2) .7954(2) .13239(13) .0208(5) Uani d . 1 . O
O6 -.0517(2) .8505(2) .13700(12) .0221(6) Uani d . 1 . O
H6 -.0354 .8593 .1750 .027 Uiso calc . 1 . H
C22 -.0498(3) .6941(2) .0314(2) .0213(8) Uani d . 1 . C
H221 -.1227(3) .7042(2) .0474(2) .026 Uiso calc R 1 . H
H222 -.0551(3) .6752(2) -.0136(2) .026 Uiso calc R 1 . H
C23 .0010(3) .6042(2) .0676(2) .0213(7) Uani d . 1 . C
H231 .0762(3) .5972(2) .0551(2) .026 Uiso calc R 1 . H
H232 -.0015(3) .6181(2) .1135(2) .026 Uiso calc R 1 . H
C24 -.0573(4) .5064(3) .0535(2) .0239(8) Uani d . 1 . C
H24 -.1324 .5107 .0530 .029 Uiso calc . 1 . H
C25 -.0158(4) .4141(3) .0414(2) .0249(8) Uani d . 1 . C
C26 -.0863(5) .3250(3) .0250(2) .0401(12) Uani d . 1 . C
H261 -.0699(5) .2673(3) .0528(2) .048 Uiso calc R 1 . H
H262 -.0742(5) .3050(3) -.0189(2) .048 Uiso calc R 1 . H
H263 -.1606(5) .3447(3) .0306(2) .048 Uiso calc R 1 . H
C27 .0996(4) .3915(3) .0432(2) .0356(11) Uani d . 1 . C
H271 .1195(4) .3524(3) .0057(2) .043 Uiso calc R 1 . H
H272 .1160(4) .3516(3) .0811(2) .043 Uiso calc R 1 . H
H273 .1395(4) .4557(3) .0442(2) .043 Uiso calc R 1 . H
O10 .1041(2) .5226(2) .22720(14) .0215(5) Uani d . 1 . O
H101 .120(4) .527(4) .269(2) .026 Uiso d . 1 . H
H102 .145(4) .551(4) .200(3) .026 Uiso d . 1 . H
O7 .0607(3) .3187(2) .2373(2) .0313(7) Uani d . 1 . O
C31 -.1206(3) .3673(3) .2040(2) .0242(8) Uani d . 1 . C
H311 -.0894(3) .4255(3) .1806(2) .029 Uiso calc R 1 . H
H312 -.1826(3) .3428(3) .1797(2) .029 Uiso calc R 1 . H
C32 -.0388(3) .2816(3) .2077(2) .0235(8) Uani d . 1 . C
H321 -.0679(3) .2243(3) .2327(2) .028 Uiso calc R 1 . H
H322 -.0234(3) .2560(3) .1647(2) .028 Uiso calc R 1 . H
O8 -.1553(3) .4019(2) .26314(15) .0360(8) Uani d . 1 . O
H8 -.1402 .3609 .2903 .053 Uiso calc . 1 . H
C33 .1545(3) .2500(3) .2275(2) .0228(8) Uani d . 1 . C
H331 .2196(3) .2856(3) .2414(2) .027 Uiso calc R 1 . H
H332 .1618(3) .2346(3) .1820(2) .027 Uiso calc R 1 . H
C34 .1429(4) .1505(3) .2641(3) .0361(11) Uani d . 1 . C
H341 .1318(4) .1650(3) .3094(3) .043 Uiso calc R 1 . H
H342 .0810(4) .1116(3) .2483(3) .043 Uiso calc R 1 . H
O9 .2362(3) .0933(2) .2556(2) .0319(7) Uani d . 1 . O
H90 .2210 .0348 .2451 .038 Uiso calc . 1 . H

loop_
_atom_type_symbol
_atom_type_description
_atom_type_scat_dispersion_real
_atom_type_scat_dispersion_imag
_atom_type_scat_source
C C .0033 .0016 'International Tables Vol C Tables 4.2.6.8 and 6.1.1.4'
H H .0000 .0000 'International Tables Vol C Tables 4.2.6.8 and 6.1.1.4'
O O .0106 .0060 'International Tables Vol C Tables 4.2.6.8 and 6.1.1.4'

loop_
_geom_angle_atom_site_label_1
_geom_angle_atom_site_label_2
_geom_angle_atom_site_label_3
_geom_angle
_geom_angle_publ_flag
C2 C1 C10 113.1(3) no
C3 C2 C1 111.3(3) no
O1 C3 C2 106.3(3) no
O1 C3 C4 112.6(3) no
C2 C3 C4 110.8(3) no
C3 C4 C28 110.3(3) no
C3 C4 C5 110.6(3) no
C28 C4 C5 111.7(3) no
C6 C5 C4 113.3(3) no
C6 C5 C10 111.1(3) no
C4 C5 C10 112.9(3) no
C5 C6 C7 114.7(3) no
C8 C7 C6 112.4(3) no
C7 C8 C30 107.1(3) no
C7 C8 C9 105.5(3) no
C30 C8 C9 115.9(3) no
C7 C8 C14 113.0(3) no
C30 C8 C14 108.8(3) no
C9 C8 C14 106.7(2) no
C11 C9 C8 113.1(3) no
C11 C9 C10 117.0(3) no
C8 C9 C10 116.4(2) no
C1 C10 C19 108.2(3) no
C1 C10 C5 109.5(3) no
C19 C10 C5 109.5(3) no
C1 C10 C9 111.8(3) no
C19 C10 C9 107.7(3) no
C5 C10 C9 110.1(3) no
O2 C11 C9 112.3(3) no
O2 C11 C12 109.2(3) no
C9 C11 C12 110.2(3) no
C13 C12 C11 109.6(2) no
C12 C13 C14 114.4(3) no
C12 C13 C17 121.6(3) no
C14 C13 C17 107.8(3) no
C15 C14 C18 107.3(3) no
C15 C14 C13 99.5(3) no
C18 C14 C13 112.5(3) no
C15 C14 C8 116.1(3) no
C18 C14 C8 112.2(3) no
C13 C14 C8 108.6(3) no
C14 C15 C16 106.0(3) no
O3 C16 C15 111.3(3) no
O3 C16 C17 108.9(3) no
C15 C16 C17 106.8(3) no
C1A O3 C16 117.9(3) no
C20 C17 C13 122.7(3) no
C20 C17 C16 113.3(3) no
C13 C17 C16 102.2(3) no
O4 C1A O3 122.9(4) no
O4 C1A C2A 125.4(4) no
O3 C1A C2A 111.7(3) no
C21 C20 C22 106.6(3) no
C21 C20 C17 109.3(3) no
C22 C20 C17 111.8(3) no
O5 C21 O6 124.1(3) no
O5 C21 C20 119.6(3) no
O6 C21 C20 116.2(3) no
C23 C22 C20 114.9(3) no
C24 C23 C22 110.3(3) no
C25 C24 C23 127.8(4) no
C24 C25 C27 123.8(4) no
C24 C25 C26 120.7(4) no
C27 C25 C26 115.5(4) no
C32 O7 C33 114.3(3) no
O8 C31 C32 113.7(3) no
O7 C32 C31 110.6(3) no
O7 C33 C34 111.5(3) no
O9 C34 C33 108.0(3) no

loop_
_geom_bond_atom_site_label_1
_geom_bond_atom_site_label_2
_geom_bond_site_symmetry_2
_geom_bond_distance
_geom_bond_publ_flag
C1 C2 . 1.541(5) no
C1 C10 . 1.541(5) no
C2 C3 . 1.518(5) no
C3 O1 . 1.437(5) no
C3 C4 . 1.532(5) no
C4 C28 . 1.537(5) no
C4 C5 . 1.549(5) no
C5 C6 . 1.540(5) no
C5 C10 . 1.564(4) no
C6 C7 . 1.555(5) no
C7 C8 . 1.539(5) no
C8 C30 . 1.553(5) no
C8 C9 . 1.574(4) no
C8 C14 . 1.585(5) no
C9 C11 . 1.530(4) no
C9 C10 . 1.598(5) no
C10 C19 . 1.554(5) no
C11 O2 . 1.437(4) no
C11 C12 . 1.535(5) no
C12 C13 . 1.528(4) no
C13 C14 . 1.551(5) no
C13 C17 . 1.558(5) no
C14 C15 . 1.538(5) no
C14 C18 . 1.547(5) no
C15 C16 . 1.548(5) no
C16 O3 . 1.449(5) no
C16 C17 . 1.581(4) no
O3 C1A . 1.338(4) no
C17 C20 . 1.552(4) no
C1A O4 . 1.221(5) no
C1A C2A . 1.494(6) no
C20 C21 . 1.540(5) no
C20 C22 . 1.545(5) no
C21 O5 . 1.250(5) no
C21 O6 . 1.256(5) no
C22 C23 . 1.544(5) no
C23 C24 . 1.507(5) no
C24 C25 . 1.342(5) no
C25 C27 . 1.488(7) no
C25 C26 . 1.509(6) no
O7 C32 . 1.487(5) no
O7 C33 . 1.502(5) no
C31 O8 . 1.405(5) no
C31 C32 . 1.528(6) no
C33 C34 . 1.524(5) no
C34 O9 . 1.408(5) no

loop_
_geom_hbond_atom_site_label_D
_geom_hbond_atom_site_label_H
_geom_hbond_atom_site_label_A
_geom_hbond_site_symmetry_A
_geom_hbond_distance_DH
_geom_hbond_distance_HA
_geom_hbond_distance_DA
_geom_hbond_angle_DHA
_geom_hbond_publ_flag
O1 H1 O6 2_474 .84 1.954 2.732(4) 153.7 y
O2 H2 O5 4_465 .84 1.913 2.690(3) 153.4 y
O6 H6 O7 3 .84 1.961 2.701(4) 147.0 y
O8 H8 O5 3_545 .81 1.880 2.670(4) 164.6 y
O9 H90 O8 3_545 .82 1.936 2.736(4) 164.6 y
O10 H101 O1 4_565 .91(4) 1.89(4) 2.795(4) 172.0 y
O10 H102 O2 4_565 .86(6) 1.88(5) 2.717(4) 166.0 y

loop_
_geom_torsion_atom_site_label_1
_geom_torsion_atom_site_label_2
_geom_torsion_atom_site_label_3
_geom_torsion_atom_site_label_4
_geom_torsion
_geom_torsion_publ_flag
C10 C1 C2 C3 -56.0(4) no
C1 C2 C3 O1 -65.0(4) no
C1 C2 C3 C4 57.6(4) no
O1 C3 C4 C28 -62.3(4) no
C2 C3 C4 C28 178.8(3) no
O1 C3 C4 C5 61.7(4) no
C2 C3 C4 C5 -57.2(4) no
C3 C4 C5 C6 -177.4(3) no
C28 C4 C5 C6 -54.2(4) no
C3 C4 C5 C10 55.1(4) no
C28 C4 C5 C10 178.3(3) no
C4 C5 C6 C7 -161.9(3) no
C10 C5 C6 C7 -33.5(4) no
C5 C6 C7 C8 -28.7(4) no
C6 C7 C8 C30 -59.1(4) no
C6 C7 C8 C9 65.0(4) no
C6 C7 C8 C14 -178.9(3) no
C7 C8 C9 C11 -179.8(3) no
C30 C8 C9 C11 -61.5(4) no
C14 C8 C9 C11 59.8(4) no
C7 C8 C9 C10 -40.1(4) no
C30 C8 C9 C10 78.2(4) no
C14 C8 C9 C10 -160.5(3) no
C2 C1 C10 C19 -67.3(4) no
C2 C1 C10 C5 52.0(4) no
C2 C1 C10 C9 174.3(3) no
C6 C5 C10 C1 179.6(3) no
C4 C5 C10 C1 -51.9(4) no
C6 C5 C10 C19 -62.0(4) no
C4 C5 C10 C19 66.6(4) no
C6 C5 C10 C9 56.2(4) no
C4 C5 C10 C9 -175.2(3) no
C11 C9 C10 C1 -2.0(4) no
C8 C9 C10 C1 -140.1(3) no
C11 C9 C10 C19 -120.7(3) no
C8 C9 C10 C19 101.2(3) no
C11 C9 C10 C5 120.0(3) no
C8 C9 C10 C5 -18.1(4) no
C8 C9 C11 O2 62.4(4) no
C10 C9 C11 O2 -77.0(3) no
C8 C9 C11 C12 -59.5(3) no
C10 C9 C11 C12 161.0(3) no
O2 C11 C12 C13 -69.0(3) no
C9 C11 C12 C13 54.8(4) no
C11 C12 C13 C14 -56.7(4) no
C11 C12 C13 C17 171.0(3) no
C12 C13 C14 C15 -179.7(3) no
C17 C13 C14 C15 -41.2(3) no
C12 C13 C14 C18 -66.4(4) no
C17 C13 C14 C18 72.2(3) no
C12 C13 C14 C8 58.4(3) no
C17 C13 C14 C8 -163.0(3) no
C7 C8 C14 C15 77.0(4) no
C30 C8 C14 C15 -41.8(4) no
C9 C8 C14 C15 -167.5(3) no
C7 C8 C14 C18 -47.0(3) no
C30 C8 C14 C18 -165.8(3) no
C9 C8 C14 C18 68.5(3) no
C7 C8 C14 C13 -172.0(3) no
C30 C8 C14 C13 69.3(3) no
C9 C8 C14 C13 -56.4(3) no
C18 C14 C15 C16 -77.8(3) no
C13 C14 C15 C16 39.5(4) no
C8 C14 C15 C16 155.7(3) no
C14 C15 C16 O3 94.0(3) no
C14 C15 C16 C17 -24.7(4) no
C15 C16 O3 C1A 92.3(4) yes
C17 C16 O3 C1A -150.3(3) yes
C12 C13 C17 C20 33.2(5) no
C14 C13 C17 C20 -101.8(4) no
C12 C13 C17 C16 161.4(3) no
C14 C13 C17 C16 26.4(3) no
O3 C16 C17 C20 12.6(4) no
C15 C16 C17 C20 132.9(3) no
O3 C16 C17 C13 -121.3(3) no
C15 C16 C17 C13 -1.0(4) no
C16 O3 C1A O4 -4.6(6) yes
C16 O3 C1A C2A 175.8(3) yes
C13 C17 C20 C21 -179.2(3) yes
C16 C17 C20 C21 57.5(4) yes
C13 C17 C20 C22 -61.4(4) yes
C16 C17 C20 C22 175.3(3) yes
C22 C20 C21 O5 98.7(4) yes
C17 C20 C21 O5 -140.3(3) yes
C22 C20 C21 O6 -78.1(4) yes
C17 C20 C21 O6 42.9(4) yes
C21 C20 C22 C23 -52.5(4) no
C17 C20 C22 C23 -171.9(3) yes
C20 C22 C23 C24 -173.7(3) yes
C22 C23 C24 C25 137.0(4) yes
C23 C24 C25 C27 3.2(7) no
C23 C24 C25 C26 -177.0(4) no
C33 O7 C32 C31 -164.3(3) no
O8 C31 C32 O7 -65.0(4) no
C32 O7 C33 C34 -69.6(4) no
O7 C33 C34 O9 -176.4(4) no

loop_
_cod_related_entry_id
_cod_related_entry_database
_cod_related_entry_code
1 ChemSpider 30654622
